data_7245840
loop_
_publ_author_name
'Li, Haoyuan'
'Yan, Wenjie'
'Ren, Peipei'
'Hu, Huimin'
'Sun, Runbo'
'Liu, Meixia'
'Fu, Zhengjiang'
'Guo, Shengmei'
'Cai, Hu'

_publ_section_title
;
 Bromide ion promoted practical synthesis of phosphinothioates of sulfinic
 acid derivatives and H-phosphine oxides
;
_journal_issue 50
_journal_name_full 'RSC Advances'
_journal_page_first 32350
_journal_page_last 32354
_journal_paper_doi 10.1039/D2RA06351D
_journal_volume 12
_journal_year 2022
_chemical_formula_moiety 'C18 H15 O P S'
_chemical_formula_sum 'C18 H15 O P S'
_chemical_formula_weight 310.33
_space_group_crystal_system triclinic
_space_group_IT_number 2
_space_group_name_Hall '-P 1'
_space_group_name_H-M_alt 'P -1'
_atom_sites_solution_hydrogens geom
_atom_sites_solution_primary dual
_audit_creation_date 2022-07-07
_audit_creation_method
;
Olex2 1.5-beta
(compiled 2022.04.07 svn.rca3783a0 for OlexSys, GUI svn.r6498)
;
_audit_update_record
;
2022-07-07 deposited with the CCDC.	2022-11-02 downloaded from the CCDC.
;
_cell_angle_alpha 100.248(5)
_cell_angle_beta 96.034(5)
_cell_angle_gamma 108.478(5)
_cell_formula_units_Z 2
_cell_length_a 6.190(2)
_cell_length_b 8.426(3)
_cell_length_c 16.517(5)
_cell_measurement_reflns_used 2073
_cell_measurement_temperature 296.15
_cell_measurement_theta_max 54.426
_cell_measurement_theta_min 5.299
_cell_volume 791.9(5)
_computing_cell_refinement 'SAINT v8.34A (Bruker, 2013)'
_computing_data_reduction 'SAINT v8.34A (Bruker, 2013)'
_computing_molecular_graphics 'Olex2 1.5-beta (Dolomanov et al., 2009)'
_computing_publication_material 'Olex2 1.5-beta (Dolomanov et al., 2009)'
_computing_structure_refinement 'SHELXL 2018/3 (Sheldrick, 2015)'
_computing_structure_solution 'SHELXT 2018/2 (Sheldrick, 2018)'
_diffrn_ambient_temperature 296.15
_diffrn_measured_fraction_theta_full 0.993
_diffrn_measured_fraction_theta_max 0.948
_diffrn_measurement_device_type 'CCD area detector'
_diffrn_measurement_method 'phi and omega scans'
_diffrn_radiation_monochromator graphite
_diffrn_radiation_type MoK\a
_diffrn_radiation_wavelength 0.71073
_diffrn_reflns_av_R_equivalents 0.0181
_diffrn_reflns_av_unetI/netI 0.0341
_diffrn_reflns_Laue_measured_fraction_full 0.993
_diffrn_reflns_Laue_measured_fraction_max 0.948
_diffrn_reflns_limit_h_max 7
_diffrn_reflns_limit_h_min -6
_diffrn_reflns_limit_k_max 10
_diffrn_reflns_limit_k_min -10
_diffrn_reflns_limit_l_max 21
_diffrn_reflns_limit_l_min -15
_diffrn_reflns_number 4768
_diffrn_reflns_point_group_measured_fraction_full 0.993
_diffrn_reflns_point_group_measured_fraction_max 0.948
_diffrn_reflns_theta_full 25.242
_diffrn_reflns_theta_max 27.463
_diffrn_reflns_theta_min 2.545
_diffrn_source_current 30.0
_diffrn_source_power 1.5
_diffrn_source_voltage 50.0
_exptl_absorpt_coefficient_mu 0.301
_exptl_absorpt_correction_T_max 0.7456
_exptl_absorpt_correction_T_min 0.6883
_exptl_absorpt_process_details
;
SADABS-2014/5 (Bruker,2014/5) was used for absorption correction.
wR2(int) was 0.0556 before and 0.0258 after correction.
The Ratio of minimum to maximum transmission is 0.9231.
The \l/2 correction factor is 0.00150.
;
_exptl_crystal_colour colorless
_exptl_crystal_density_diffrn 1.302
_exptl_crystal_description block
_exptl_crystal_F_000 324
_refine_diff_density_max 0.239
_refine_diff_density_min -0.329
_refine_diff_density_rms 0.056
_refine_ls_extinction_method none
_refine_ls_goodness_of_fit_ref 1.017
_refine_ls_hydrogen_treatment constr
_refine_ls_matrix_type full
_refine_ls_number_parameters 190
_refine_ls_number_reflns 3428
_refine_ls_number_restraints 0
_refine_ls_restrained_S_all 1.017
_refine_ls_R_factor_all 0.0581
_refine_ls_R_factor_gt 0.0429
_refine_ls_shift/su_max 0.000
_refine_ls_shift/su_mean 0.000
_refine_ls_structure_factor_coef Fsqd
_refine_ls_weighting_details 'w=1/[\s^2^(Fo^2^)+(0.0479P)^2^+0.3470P] where P=(Fo^2^+2Fc^2^)/3'
_refine_ls_weighting_scheme calc
_refine_ls_wR_factor_gt 0.1047
_refine_ls_wR_factor_ref 0.1128
_reflns_Friedel_coverage 0.000
_reflns_number_gt 2711
_reflns_number_total 3428
_reflns_threshold_expression 'I > 2\s(I)'
_cod_data_source_file d2ra06351d2.cif
_cod_data_source_block q
_cod_original_cell_volume 791.9(4)
_cod_database_code 7245840
_shelx_shelxl_version_number 2018/3
_shelx_space_group_comment
;
The symmetry employed for this shelxl refinement is uniquely defined
by the following loop, which should always be used as a source of
symmetry information in preference to the above space-group names.
They are only intended as comments.
;
_olex2_refinement_description
;
1. Fixed Uiso
 At 1.2 times of:
  All C(H) groups
2.a Aromatic/amide H refined with riding coordinates:
 C8(H8), C12(H12), C14(H14), C10(H10), C11(H11), C9(H9), C1(H1), C16(H16),
 C15(H15), C5(H5), C18(H18), C3(H3), C4(H4), C2(H2), C17(H17)
;
_olex2_submission_special_instructions 'No special instructions were received'

loop_
_space_group_symop_operation_xyz
'x, y, z'
'-x, -y, -z'

loop_
_atom_site_label
_atom_site_type_symbol
_atom_site_fract_x
_atom_site_fract_y
_atom_site_fract_z
_atom_site_U_iso_or_equiv
_atom_site_adp_type
_atom_site_occupancy
_atom_site_site_symmetry_order
_atom_site_calc_flag
_atom_site_refinement_flags_posn
_atom_site_refinement_flags_adp
_atom_site_refinement_flags_occupancy
_atom_site_disorder_assembly
_atom_site_disorder_group
P1 P 0.58564(9) 0.34270(6) 0.77191(3) 0.03438(15) Uani 1 1 d . . . . .
S1 S 0.66162(11) 0.16398(7) 0.68575(3) 0.04897(18) Uani 1 1 d . . . . .
O1 O 0.3386(2) 0.3269(2) 0.76380(10) 0.0500(4) Uani 1 1 d . . . . .
C7 C 0.7658(3) 0.5555(2) 0.76721(11) 0.0330(4) Uani 1 1 d . . . . .
C13 C 0.6913(4) 0.2980(2) 0.86833(12) 0.0376(4) Uani 1 1 d . . . . .
C6 C 0.5745(4) 0.2159(3) 0.59026(12) 0.0417(5) Uani 1 1 d . . . . .
C8 C 0.9807(4) 0.5944(3) 0.74188(13) 0.0438(5) Uani 1 1 d . . . . .
H8 H 1.041556 0.508247 0.725762 0.053 Uiso 1 1 calc R U . . .
C12 C 0.6795(4) 0.6860(3) 0.79253(13) 0.0430(5) Uani 1 1 d . . . . .
H12 H 0.536511 0.660446 0.809743 0.052 Uiso 1 1 calc R U . . .
C14 C 0.9175(4) 0.3127(3) 0.89326(14) 0.0508(6) Uani 1 1 d . . . . .
H14 H 1.026134 0.344464 0.858965 0.061 Uiso 1 1 calc R U . . .
C10 C 1.0141(5) 0.8926(3) 0.76595(16) 0.0596(7) Uani 1 1 d . . . . .
H10 H 1.096232 1.005421 0.764798 0.071 Uiso 1 1 calc R U . . .
C11 C 0.8048(5) 0.8536(3) 0.79229(15) 0.0560(6) Uani 1 1 d . . . . .
H11 H 0.746847 0.940572 0.810137 0.067 Uiso 1 1 calc R U . . .
C9 C 1.1032(4) 0.7642(3) 0.74105(14) 0.0551(6) Uani 1 1 d . . . . .
H9 H 1.245895 0.791279 0.723602 0.066 Uiso 1 1 calc R U . . .
C1 C 0.7403(5) 0.2868(4) 0.54534(16) 0.0647(7) Uani 1 1 d . . . . .
H1 H 0.896012 0.312699 0.566132 0.078 Uiso 1 1 calc R U . . .
C16 C 0.8234(5) 0.2319(4) 1.02051(16) 0.0677(8) Uani 1 1 d . . . . .
H16 H 0.868575 0.211056 1.071935 0.081 Uiso 1 1 calc R U . . .
C15 C 0.9825(5) 0.2798(4) 0.96994(16) 0.0648(7) Uani 1 1 d . . . . .
H15 H 1.135469 0.290393 0.987004 0.078 Uiso 1 1 calc R U . . .
C5 C 0.3449(5) 0.1771(4) 0.55875(16) 0.0649(7) Uani 1 1 d . . . . .
H5 H 0.231535 0.128923 0.588646 0.078 Uiso 1 1 calc R U . . .
C18 C 0.5324(5) 0.2468(4) 0.91945(16) 0.0701(8) Uani 1 1 d . . . . .
H18 H 0.378301 0.233457 0.902552 0.084 Uiso 1 1 calc R U . . .
C3 C 0.4476(7) 0.2803(4) 0.43794(17) 0.0797(9) Uani 1 1 d . . . . .
H3 H 0.404790 0.301591 0.386367 0.096 Uiso 1 1 calc R U . . .
C4 C 0.2836(6) 0.2104(5) 0.48201(18) 0.0824(9) Uani 1 1 d . . . . .
H4 H 0.128365 0.184559 0.460557 0.099 Uiso 1 1 calc R U . . .
C2 C 0.6748(7) 0.3193(4) 0.46929(18) 0.0846(10) Uani 1 1 d . . . . .
H2 H 0.787121 0.368385 0.439202 0.101 Uiso 1 1 calc R U . . .
C17 C 0.6004(6) 0.2150(5) 0.99570(18) 0.0867(10) Uani 1 1 d . . . . .
H17 H 0.492364 0.181934 1.030041 0.104 Uiso 1 1 calc R U . . .

loop_
_atom_site_aniso_label
_atom_site_aniso_U_11
_atom_site_aniso_U_22
_atom_site_aniso_U_33
_atom_site_aniso_U_23
_atom_site_aniso_U_13
_atom_site_aniso_U_12
P1 0.0363(3) 0.0328(3) 0.0334(3) 0.0103(2) 0.0054(2) 0.0096(2)
S1 0.0737(4) 0.0388(3) 0.0375(3) 0.0064(2) 0.0023(3) 0.0269(3)
O1 0.0363(8) 0.0553(9) 0.0575(10) 0.0189(8) 0.0067(7) 0.0114(7)
C7 0.0383(10) 0.0319(9) 0.0282(9) 0.0100(7) 0.0029(7) 0.0105(8)
C13 0.0462(11) 0.0330(10) 0.0323(10) 0.0100(8) 0.0065(8) 0.0103(9)
C6 0.0560(13) 0.0355(10) 0.0318(11) 0.0029(8) 0.0037(9) 0.0169(9)
C8 0.0440(12) 0.0450(12) 0.0404(11) 0.0113(9) 0.0081(9) 0.0114(9)
C12 0.0496(12) 0.0424(11) 0.0401(11) 0.0116(9) 0.0035(9) 0.0201(10)
C14 0.0576(14) 0.0636(14) 0.0408(12) 0.0176(11) 0.0130(10) 0.0293(12)
C10 0.0725(17) 0.0370(12) 0.0542(15) 0.0209(11) -0.0125(12) 0.0001(11)
C11 0.0753(17) 0.0361(11) 0.0550(15) 0.0096(10) -0.0060(12) 0.0228(12)
C9 0.0457(13) 0.0582(15) 0.0508(14) 0.0227(12) 0.0058(10) -0.0015(11)
C1 0.0676(17) 0.0778(18) 0.0421(14) 0.0092(13) 0.0121(12) 0.0177(14)
C16 0.088(2) 0.0797(19) 0.0379(13) 0.0263(13) 0.0041(13) 0.0270(16)
C15 0.0710(17) 0.0858(19) 0.0489(14) 0.0186(14) 0.0022(12) 0.0429(15)
C5 0.0589(16) 0.0816(19) 0.0472(14) 0.0133(13) 0.0008(12) 0.0177(14)
C18 0.0552(15) 0.107(2) 0.0515(15) 0.0376(16) 0.0155(12) 0.0198(15)
C3 0.128(3) 0.078(2) 0.0365(14) 0.0133(14) -0.0011(17) 0.045(2)
C4 0.083(2) 0.112(3) 0.0514(17) 0.0104(17) -0.0112(15) 0.045(2)
C2 0.111(3) 0.088(2) 0.0452(16) 0.0217(15) 0.0239(17) 0.0151(19)
C17 0.081(2) 0.127(3) 0.0568(17) 0.0487(19) 0.0251(15) 0.024(2)

loop_
_atom_type_symbol
_atom_type_description
_atom_type_scat_dispersion_real
_atom_type_scat_dispersion_imag
_atom_type_scat_source
C C 0.0033 0.0016 'International Tables Vol C Tables 4.2.6.8 and 6.1.1.4'
H H 0.0000 0.0000 'International Tables Vol C Tables 4.2.6.8 and 6.1.1.4'
O O 0.0106 0.0060 'International Tables Vol C Tables 4.2.6.8 and 6.1.1.4'
P P 0.1023 0.0942 'International Tables Vol C Tables 4.2.6.8 and 6.1.1.4'
S S 0.1246 0.1234 'International Tables Vol C Tables 4.2.6.8 and 6.1.1.4'

loop_
_geom_angle_atom_site_label_1
_geom_angle_atom_site_label_2
_geom_angle_atom_site_label_3
_geom_angle
_geom_angle_site_symmetry_1
_geom_angle_site_symmetry_3
_geom_angle_publ_flag
O1 P1 S1 115.52(7) . . ?
O1 P1 C7 111.30(9) . . ?
O1 P1 C13 112.54(9) . . ?
C7 P1 S1 108.52(7) . . ?
C13 P1 S1 100.32(7) . . ?
C13 P1 C7 107.90(9) . . ?
C6 S1 P1 100.78(7) . . ?
C8 C7 P1 124.58(15) . . ?
C12 C7 P1 115.70(15) . . ?
C12 C7 C8 119.71(19) . . ?
C14 C13 P1 124.20(16) . . ?
C14 C13 C18 119.0(2) . . ?
C18 C13 P1 116.77(18) . . ?
C1 C6 S1 119.04(19) . . ?
C5 C6 S1 121.18(18) . . ?
C5 C6 C1 119.7(2) . . ?
C7 C8 H8 120.5 . . ?
C7 C8 C9 119.0(2) . . ?
C9 C8 H8 120.5 . . ?
C7 C12 H12 119.8 . . ?
C11 C12 C7 120.3(2) . . ?
C11 C12 H12 119.8 . . ?
C13 C14 H14 120.2 . . ?
C13 C14 C15 119.7(2) . . ?
C15 C14 H14 120.2 . . ?
C11 C10 H10 120.0 . . ?
C11 C10 C9 120.0(2) . . ?
C9 C10 H10 120.0 . . ?
C12 C11 H11 119.8 . . ?
C10 C11 C12 120.4(2) . . ?
C10 C11 H11 119.8 . . ?
C8 C9 H9 119.7 . . ?
C10 C9 C8 120.5(2) . . ?
C10 C9 H9 119.7 . . ?
C6 C1 H1 120.1 . . ?
C6 C1 C2 119.7(3) . . ?
C2 C1 H1 120.1 . . ?
C15 C16 H16 120.0 . . ?
C17 C16 H16 120.0 . . ?
C17 C16 C15 120.0(2) . . ?
C14 C15 H15 119.7 . . ?
C16 C15 C14 120.5(3) . . ?
C16 C15 H15 119.7 . . ?
C6 C5 H5 120.3 . . ?
C6 C5 C4 119.5(3) . . ?
C4 C5 H5 120.3 . . ?
C13 C18 H18 119.8 . . ?
C13 C18 C17 120.5(3) . . ?
C17 C18 H18 119.8 . . ?
C4 C3 H3 120.1 . . ?
C4 C3 C2 119.8(3) . . ?
C2 C3 H3 120.1 . . ?
C5 C4 H4 119.7 . . ?
C3 C4 C5 120.7(3) . . ?
C3 C4 H4 119.7 . . ?
C1 C2 H2 119.7 . . ?
C3 C2 C1 120.6(3) . . ?
C3 C2 H2 119.7 . . ?
C16 C17 C18 120.3(3) . . ?
C16 C17 H17 119.8 . . ?
C18 C17 H17 119.8 . . ?

loop_
_geom_bond_atom_site_label_1
_geom_bond_atom_site_label_2
_geom_bond_distance
_geom_bond_site_symmetry_2
_geom_bond_publ_flag
P1 S1 2.0836(9) . ?
P1 O1 1.4817(16) . ?
P1 C7 1.807(2) . ?
P1 C13 1.804(2) . ?
S1 C6 1.785(2) . ?
C7 C8 1.393(3) . ?
C7 C12 1.387(3) . ?
C13 C14 1.377(3) . ?
C13 C18 1.380(3) . ?
C6 C1 1.375(3) . ?
C6 C5 1.374(3) . ?
C8 H8 0.9300 . ?
C8 C9 1.394(3) . ?
C12 H12 0.9300 . ?
C12 C11 1.380(3) . ?
C14 H14 0.9300 . ?
C14 C15 1.390(3) . ?
C10 H10 0.9300 . ?
C10 C11 1.369(4) . ?
C10 C9 1.383(4) . ?
C11 H11 0.9300 . ?
C9 H9 0.9300 . ?
C1 H1 0.9300 . ?
C1 C2 1.380(4) . ?
C16 H16 0.9300 . ?
C16 C15 1.368(4) . ?
C16 C17 1.352(4) . ?
C15 H15 0.9300 . ?
C5 H5 0.9300 . ?
C5 C4 1.387(4) . ?
C18 H18 0.9300 . ?
C18 C17 1.384(4) . ?
C3 H3 0.9300 . ?
C3 C4 1.355(4) . ?
C3 C2 1.359(5) . ?
C4 H4 0.9300 . ?
C2 H2 0.9300 . ?
C17 H17 0.9300 . ?

loop_
_geom_torsion_atom_site_label_1
_geom_torsion_atom_site_label_2
_geom_torsion_atom_site_label_3
_geom_torsion_atom_site_label_4
_geom_torsion
_geom_torsion_site_symmetry_1
_geom_torsion_site_symmetry_2
_geom_torsion_site_symmetry_3
_geom_torsion_site_symmetry_4
_geom_torsion_publ_flag
P1 S1 C6 C1 112.02(19) . . . . ?
P1 S1 C6 C5 -71.8(2) . . . . ?
P1 C7 C8 C9 -179.96(16) . . . . ?
P1 C7 C12 C11 179.22(16) . . . . ?
P1 C13 C14 C15 178.21(19) . . . . ?
P1 C13 C18 C17 -178.0(3) . . . . ?
S1 P1 C7 C8 -26.50(19) . . . . ?
S1 P1 C7 C12 154.69(14) . . . . ?
S1 P1 C13 C14 60.33(19) . . . . ?
S1 P1 C13 C18 -119.9(2) . . . . ?
S1 C6 C1 C2 176.6(2) . . . . ?
S1 C6 C5 C4 -176.3(2) . . . . ?
O1 P1 C7 C8 -154.69(17) . . . . ?
O1 P1 C7 C12 26.50(18) . . . . ?
O1 P1 C13 C14 -176.33(18) . . . . ?
O1 P1 C13 C18 3.4(2) . . . . ?
C7 P1 C13 C14 -53.1(2) . . . . ?
C7 P1 C13 C18 126.6(2) . . . . ?
C7 C8 C9 C10 0.8(3) . . . . ?
C7 C12 C11 C10 0.9(3) . . . . ?
C13 P1 C7 C8 81.37(19) . . . . ?
C13 P1 C7 C12 -97.45(17) . . . . ?
C13 C14 C15 C16 0.4(4) . . . . ?
C13 C18 C17 C16 -0.8(5) . . . . ?
C6 C1 C2 C3 -0.7(5) . . . . ?
C6 C5 C4 C3 0.1(5) . . . . ?
C8 C7 C12 C11 0.3(3) . . . . ?
C12 C7 C8 C9 -1.2(3) . . . . ?
C14 C13 C18 C17 1.7(4) . . . . ?
C11 C10 C9 C8 0.5(4) . . . . ?
C9 C10 C11 C12 -1.4(4) . . . . ?
C1 C6 C5 C4 -0.1(4) . . . . ?
C15 C16 C17 C18 -0.3(5) . . . . ?
C5 C6 C1 C2 0.4(4) . . . . ?
C18 C13 C14 C15 -1.5(4) . . . . ?
C4 C3 C2 C1 0.7(5) . . . . ?
C2 C3 C4 C5 -0.4(5) . . . . ?
C17 C16 C15 C14 0.5(5) . . . . ?
